data_7100482
loop_
_publ_author_name
'Archan Dey'
'Gautam R. Desiraju'

_publ_section_title
;
Correlation between molecular
dipole moment and centrosymmetry
in some crystalline diphenyl ethers.
;
_journal_name_full 'Chemical Communications'
_journal_paper_doi 10.1039/b502516h
_journal_year 2005
_chemical_formula_moiety 'C13 H8 Cl N O'
_chemical_formula_sum 'C13 H8 Cl N O'
_chemical_formula_weight 229.65
_chemical_melting_point 356
_chemical_name_common 4-(4-Iodophenoxy)benzonitrile
_space_group_IT_number 14
_symmetry_cell_setting monoclinic
_symmetry_space_group_name_Hall '-P 2ybc'
_symmetry_space_group_name_H-M 'P 1 21/c 1'
_cell_angle_alpha 90.00
_cell_angle_beta 98.385(2)
_cell_angle_gamma 90.00
_cell_formula_units_Z 4
_cell_length_a 12.3125(17)
_cell_length_b 7.3792(10)
_cell_length_c 11.8045(17)
_cell_measurement_temperature 100(2)
_cell_volume 1061.0(3)
_diffrn_ambient_temperature 100(2)
_exptl_crystal_density_diffrn 1.438
_cod_depositor_comments
;
The following automatic conversions were performed:
'_symmetry_cell_setting' value 'Monoclinic' changed to 'monoclinic'
according to '/home/saulius/struct/CIF-dictionaries/cif_core.dic'
dictionary named 'cif_core.dic' version 2.4.1 from 2010-06-29.

Automatic conversion script
Id: cif_fix_enum 1527 2010-12-29 10:47:43Z saulius 
;
_cod_original_sg_symbol_H-M 'P 21/c'
_cod_database_code 7100482

loop_
_symmetry_equiv_pos_as_xyz
'x, y, z'
'-x, y+1/2, -z+1/2'
'-x, -y, -z'
'x, -y-1/2, z-1/2'

loop_
_atom_site_label
_atom_site_type_symbol
_atom_site_fract_x
_atom_site_fract_y
_atom_site_fract_z
_atom_site_U_iso_or_equiv
_atom_site_adp_type
_atom_site_occupancy
_atom_site_symmetry_multiplicity
_atom_site_calc_flag
_atom_site_refinement_flags
_atom_site_disorder_assembly
_atom_site_disorder_group
C9 C 0.07072(11) 0.1235(2) 0.85350(14) 0.0331(4) Uani 1 1 d . . .
H9 H 0.0169 0.1897 0.8828 0.040 Uiso 1 1 calc R . .
C1 C 0.24087(12) 0.0333(2) 1.23083(14) 0.0326(3) Uani 1 1 d . . .
H1 H 0.1775 -0.0213 1.2488 0.039 Uiso 1 1 calc R . .
O1 O 0.15136(8) 0.06367(17) 1.04293(10) 0.0425(3) Uani 1 1 d . . .
C6 C 0.24621(12) 0.0867(2) 1.11959(14) 0.0336(4) Uani 1 1 d . A .
C12 C 0.15550(12) 0.0455(2) 0.92688(14) 0.0351(4) Uani 1 1 d . B .
C11 C 0.14763(12) 0.0037(2) 0.69440(14) 0.0324(3) Uani 1 1 d . . .
C4 C 0.42876(12) 0.1980(2) 1.17589(15) 0.0361(4) Uani 1 1 d . A .
H4 H 0.4920 0.2531 1.1579 0.043 Uiso 1 1 calc R . .
C2 C 0.32918(13) 0.0607(2) 1.31520(14) 0.0336(4) Uani 1 1 d . A .
H2 H 0.3259 0.0239 1.3900 0.040 Uiso 1 1 calc R . .
C3 C 0.42341(12) 0.1441(2) 1.28747(14) 0.0313(3) Uani 1 1 d . . .
C10 C 0.06599(11) 0.1030(2) 0.73678(15) 0.0350(4) Uani 1 1 d . B .
H10 H 0.0090 0.1547 0.6869 0.042 Uiso 1 1 calc R . .
C8 C 0.23238(13) -0.0735(2) 0.76830(16) 0.0404(4) Uani 1 1 d . B .
H8 H 0.2868 -0.1385 0.7391 0.048 Uiso 1 1 calc R . .
C18 C 0.23659(13) -0.0548(2) 0.88520(16) 0.0425(4) Uani 1 1 d . . .
H18 H 0.2928 -0.1084 0.9352 0.051 Uiso 1 1 calc R B .
C20 C 0.34028(12) 0.1700(2) 1.09162(15) 0.0379(4) Uani 1 1 d . . .
H20 H 0.3434 0.2064 1.0167 0.046 Uiso 1 1 calc R A .
C26 C 0.5071(4) 0.1759(10) 1.3689(6) 0.0312(13) Uani 0.50 1 d P A 1
N2 N 0.5697(5) 0.2012(11) 1.4327(6) 0.0393(15) Uani 0.50 1 d P A 1
C25 C 0.1488(4) -0.0247(7) 0.5890(4) 0.0356(11) Uani 0.50 1 d P B 1
N1 N 0.1480(4) -0.0536(6) 0.4802(4) 0.0490(12) Uani 0.50 1 d P B 1
Cl1 Cl 0.14181(10) -0.02214(19) 0.53199(15) 0.0448(3) Uani 0.50 1 d P B 2
Cl2 Cl 0.54207(11) 0.1831(2) 1.40077(13) 0.0273(4) Uani 0.50 1 d P A 2

loop_
_atom_site_aniso_label
_atom_site_aniso_U_11
_atom_site_aniso_U_22
_atom_site_aniso_U_33
_atom_site_aniso_U_23
_atom_site_aniso_U_13
_atom_site_aniso_U_12
C9 0.0190(6) 0.0335(8) 0.0478(10) -0.0002(7) 0.0088(6) 0.0001(5)
C1 0.0338(7) 0.0280(7) 0.0411(9) 0.0035(6) 0.0218(6) 0.0022(6)
O1 0.0264(5) 0.0619(8) 0.0420(7) 0.0202(6) 0.0140(5) 0.0075(5)
C6 0.0284(7) 0.0314(8) 0.0440(9) 0.0117(6) 0.0156(6) 0.0096(6)
C12 0.0261(7) 0.0347(8) 0.0470(10) 0.0132(7) 0.0139(6) 0.0000(6)
C11 0.0277(7) 0.0283(7) 0.0433(9) -0.0013(6) 0.0124(6) -0.0072(5)
C4 0.0314(7) 0.0319(8) 0.0492(10) 0.0118(7) 0.0204(7) 0.0047(6)
C2 0.0420(8) 0.0273(7) 0.0362(8) 0.0003(6) 0.0218(7) 0.0008(6)
C3 0.0324(7) 0.0248(7) 0.0402(9) -0.0010(6) 0.0170(7) 0.0030(6)
C10 0.0219(6) 0.0337(8) 0.0488(10) -0.0033(7) 0.0036(6) -0.0013(6)
C8 0.0324(8) 0.0308(8) 0.0625(12) 0.0101(7) 0.0219(7) 0.0069(6)
C18 0.0336(8) 0.0424(9) 0.0547(11) 0.0214(8) 0.0169(7) 0.0132(7)
C20 0.0317(7) 0.0399(9) 0.0464(9) 0.0197(7) 0.0195(7) 0.0092(6)
C26 0.031(3) 0.0305(19) 0.035(4) -0.004(2) 0.016(2) -0.006(3)
N2 0.031(3) 0.045(2) 0.044(4) -0.005(3) 0.011(2) -0.007(2)
C25 0.0312(18) 0.039(2) 0.036(3) 0.007(2) 0.005(2) -0.0040(13)
N1 0.055(2) 0.060(3) 0.037(3) -0.0153(19) 0.0205(19) -0.0026(17)
Cl1 0.0339(5) 0.0482(6) 0.0527(11) -0.0028(9) 0.0080(8) -0.0073(4)
Cl2 0.0178(10) 0.0405(7) 0.0225(11) -0.0084(7) -0.0005(6) -0.0064(8)

loop_
_geom_bond_atom_site_label_1
_geom_bond_atom_site_label_2
_geom_bond_distance
_geom_bond_site_symmetry_2
_geom_bond_publ_flag
C9 C10 1.379(2) . ?
C9 C12 1.381(2) . ?
C9 H9 0.9300 . ?
C1 C2 1.378(2) . ?
C1 C6 1.382(2) . ?
C1 H1 0.9300 . ?
O1 C6 1.380(2) . ?
O1 C12 1.385(2) . ?
C6 C20 1.393(2) . ?
C12 C18 1.389(2) . ?
C11 C25 1.263(5) . ?
C11 C8 1.382(2) . ?
C11 C10 1.394(2) . ?
C11 Cl1 1.918(2) . ?
C4 C20 1.379(2) . ?
C4 C3 1.387(2) . ?
C4 H4 0.9300 . ?
C2 C3 1.394(2) . ?
C2 H2 0.9300 . ?
C3 C26 1.323(6) . ?
C3 Cl2 1.854(2) . ?
C10 H10 0.9300 . ?
C8 C18 1.380(3) . ?
C8 H8 0.9300 . ?
C18 H18 0.9300 . ?
C20 H20 0.9300 . ?
C26 N2 1.013(7) . ?
C25 N1 1.301(5) . ?
